data_1510163
loop_
_publ_author_name
'Poettgen, R.'
'Ouladdiaf, B.'
'Schnelle, W.'
'Kremer, R.K.'
'Gibson, B.J.'

_publ_section_title
;
 Crystal and magnetic structure of antiferromagnetic Ho Au Ge
;
_journal_name_full 'Journal of Physics: Condensed Matter'
_journal_page_first 2593
_journal_page_last 2606
_journal_paper_doi 10.1088/0953-8984/13/11/315
_journal_volume 13
_journal_year 2001
_chemical_formula_sum 'Au Ge Ho'
_chemical_name_systematic 'Ho Au Ge'
_space_group_IT_number 186
_symmetry_space_group_name_Hall 'P 6c -2c'
_symmetry_space_group_name_H-M 'P 63 m c'
_cell_angle_alpha 90
_cell_angle_beta 90
_cell_angle_gamma 120
_cell_formula_units_Z 2
_cell_length_a 4.401
_cell_length_b 4.401
_cell_length_c 7.2326
_cell_volume 121.319
_citation_journal_id_ASTM JCOMEL
_cod_data_source_file gold_220.cif
_cod_data_source_block Au1Ge1Ho1
_cod_original_cell_volume 121.3187
_cod_original_formula_sum 'Au1 Ge1 Ho1'
_cod_database_code 1510163

loop_
_symmetry_equiv_pos_as_xyz
x,y,z
x-y,x,z+1/2
-y,x-y,z
-x,-y,z+1/2
-x+y,-x,z
y,-x+y,z+1/2
y,x,z+1/2
-x+y,y,z
-x,-x+y,z+1/2
-y,-x,z
x-y,-y,z+1/2
x,x-y,z

loop_
_atom_site_label
_atom_site_type_symbol
_atom_site_fract_x
_atom_site_fract_y
_atom_site_fract_z
_atom_site_occupancy
_atom_site_U_iso_or_equiv
Ho1 Ho 0 0 0.9628 1 0.0
Au1 Au 0.3333 0.6667 0.25 1 0.0
Ge1 Ge 0.3333 0.6667 0.6705 1 0.0
